data_7106837
loop_
_publ_author_name
'Xue, Wei'
'Wang, Bao-Ying'
'Zhu, Jie'
'Zhang, Wei-Xiong'
'Zhang, Yue-Biao'
'Zhao, Hai-Xia'
'Chen, Xiao-Ming'

_publ_section_title
;
 A one-dimensional coordination polymer exhibiting simultaneous spin-crossover
 and semiconductor behaviour
;
_journal_coden_ASTM CHCOFS
_journal_issue 37
_journal_name_full
;
 Chemical Communications (Cambridge, United Kingdom)
;
_journal_page_first 10233
_journal_page_last 10235
_journal_paper_doi 10.1039/c1cc12852c
_journal_volume 47
_journal_year 2011
_chemical_formula_moiety 'C18 H12 Co N2 S2'
_chemical_formula_sum 'C18 H12 Co N2 S2'
_chemical_formula_weight 379.35
_chemical_name_common CoMQ
_space_group_IT_number 14
_symmetry_cell_setting monoclinic
_symmetry_space_group_name_Hall '-P 2ybc'
_symmetry_space_group_name_H-M 'P 1 21/c 1'
_atom_sites_solution_hydrogens geom
_atom_sites_solution_primary direct
_atom_sites_solution_secondary difmap
_audit_creation_method SHELXL-97
_cell_angle_alpha 90.00
_cell_angle_beta 92.2308(13)
_cell_angle_gamma 90.00
_cell_formula_units_Z 2
_cell_length_a 3.6988(3)
_cell_length_b 14.7379(12)
_cell_length_c 13.0078(11)
_cell_measurement_reflns_used 3570
_cell_measurement_temperature 218(2)
_cell_measurement_theta_max 26.0
_cell_measurement_theta_min 2.1
_cell_volume 708.55(10)
_computing_cell_refinement 'SAINT+ Ver. 6.22, Bruker AXS Inc., 2001.'
_computing_data_collection 'SMART Bruker AXS Inc., 1998.'
_computing_data_reduction 'SAINT+ Ver. 6.22, Bruker AXS Inc., 2001.'
_computing_molecular_graphics 'SHELXTL Ver. 6.12, (Sheldrick, 2000)'
_computing_publication_material 'SHELXTL Ver. 6.12, (Sheldrick, 2000)'
_computing_structure_refinement 'SHELXTL Ver. 6.12, (Sheldrick, 2000)'
_computing_structure_solution 'SHELXTL Ver. 6.12, (Sheldrick, 2000)'
_diffrn_ambient_temperature 218(2)
_diffrn_measured_fraction_theta_full 0.988
_diffrn_measured_fraction_theta_max 0.988
_diffrn_measurement_device_type 'CCD area detector'
_diffrn_measurement_method 'phi and omega scans'
_diffrn_radiation_monochromator graphite
_diffrn_radiation_source 'fine-focus sealed tube'
_diffrn_radiation_type MoK\a
_diffrn_radiation_wavelength 0.71073
_diffrn_reflns_av_R_equivalents 0.0140
_diffrn_reflns_av_sigmaI/netI 0.0147
_diffrn_reflns_limit_h_max 4
_diffrn_reflns_limit_h_min -3
_diffrn_reflns_limit_k_max 18
_diffrn_reflns_limit_k_min -11
_diffrn_reflns_limit_l_max 15
_diffrn_reflns_limit_l_min -16
_diffrn_reflns_number 3570
_diffrn_reflns_theta_full 25.99
_diffrn_reflns_theta_max 25.99
_diffrn_reflns_theta_min 2.09
_exptl_absorpt_coefficient_mu 1.504
_exptl_absorpt_correction_T_max 0.926
_exptl_absorpt_correction_T_min 0.914
_exptl_absorpt_correction_type empirical
_exptl_absorpt_process_details SADABS
_exptl_crystal_colour black
_exptl_crystal_density_diffrn 1.778
_exptl_crystal_density_method 'not measured'
_exptl_crystal_description needle-like
_exptl_crystal_F_000 386
_exptl_crystal_size_max 0.20
_exptl_crystal_size_mid 0.05
_exptl_crystal_size_min 0.05
_refine_diff_density_max 0.495
_refine_diff_density_min -0.225
_refine_diff_density_rms 0.065
_refine_ls_extinction_method none
_refine_ls_goodness_of_fit_ref 1.070
_refine_ls_hydrogen_treatment constr
_refine_ls_matrix_type full
_refine_ls_number_parameters 106
_refine_ls_number_reflns 1386
_refine_ls_number_restraints 0
_refine_ls_restrained_S_all 1.070
_refine_ls_R_factor_all 0.0274
_refine_ls_R_factor_gt 0.0267
_refine_ls_shift/su_max 0.000
_refine_ls_shift/su_mean 0.000
_refine_ls_structure_factor_coef Fsqd
_refine_ls_weighting_details 'calc w=1/[\s^2^(Fo^2^)+(0.0471P)^2^+0.4079P] where P=(Fo^2^+2Fc^2^)/3'
_refine_ls_weighting_scheme calc
_refine_ls_wR_factor_gt 0.0751
_refine_ls_wR_factor_ref 0.0757
_reflns_number_gt 1338
_reflns_number_total 1386
_reflns_threshold_expression >2sigma(I)
_cod_data_source_file c1cc12852c.txt
_cod_data_source_block 1@218K
_cod_original_sg_symbol_H-M 'P2(1)/c '
_cod_database_code 7106837

loop_
_symmetry_equiv_pos_as_xyz
'x, y, z'
'-x, y+1/2, -z+1/2'
'-x, -y, -z'
'x, -y-1/2, z-1/2'

loop_
_atom_site_label
_atom_site_type_symbol
_atom_site_fract_x
_atom_site_fract_y
_atom_site_fract_z
_atom_site_U_iso_or_equiv
_atom_site_adp_type
_atom_site_occupancy
_atom_site_symmetry_multiplicity
_atom_site_calc_flag
_atom_site_refinement_flags
_atom_site_disorder_assembly
_atom_site_disorder_group
Co1 Co 1.0000 0.5000 0.5000 0.02327(14) Uani 1 2 d S . .
S1 S 0.54294(12) 0.55761(3) 0.38499(3) 0.02519(15) Uani 1 1 d . . .
N1 N 0.9380(4) 0.38386(10) 0.41057(11) 0.0222(3) Uani 1 1 d . . .
C8 C 0.6026(5) 0.47692(13) 0.28843(14) 0.0231(4) Uani 1 1 d . . .
C7 C 0.4641(5) 0.48864(14) 0.18872(16) 0.0293(4) Uani 1 1 d . . .
H7 H 0.3478 0.5426 0.1708 0.035 Uiso 1 1 calc R . .
C9 C 0.7839(4) 0.39398(12) 0.31311(13) 0.0219(4) Uani 1 1 d . . .
C5 C 0.6567(5) 0.33945(15) 0.13847(15) 0.0323(4) Uani 1 1 d . . .
H5 H 0.6706 0.2945 0.0886 0.039 Uiso 1 1 calc R . .
C4 C 0.8017(5) 0.32377(13) 0.23923(14) 0.0263(4) Uani 1 1 d . . .
C1 C 1.0807(5) 0.30429(13) 0.43615(15) 0.0263(4) Uani 1 1 d . . .
H1 H 1.1797 0.2971 0.5025 0.032 Uiso 1 1 calc R . .
C2 C 1.0906(5) 0.23038(13) 0.36873(16) 0.0308(4) Uani 1 1 d . . .
H2 H 1.1852 0.1750 0.3910 0.037 Uiso 1 1 calc R . .
C6 C 0.4966(5) 0.42046(16) 0.11454(15) 0.0337(5) Uani 1 1 d . . .
H6 H 0.4072 0.4307 0.0477 0.040 Uiso 1 1 calc R . .
C3 C 0.9598(5) 0.24068(13) 0.26990(17) 0.0305(4) Uani 1 1 d . . .
H3 H 0.9749 0.1932 0.2232 0.037 Uiso 1 1 calc R . .

loop_
_atom_site_aniso_label
_atom_site_aniso_U_11
_atom_site_aniso_U_22
_atom_site_aniso_U_33
_atom_site_aniso_U_23
_atom_site_aniso_U_13
_atom_site_aniso_U_12
Co1 0.0279(2) 0.0177(2) 0.0235(2) -0.00287(12) -0.00680(15) 0.00301(12)
S1 0.0272(3) 0.0207(2) 0.0275(3) -0.00018(16) -0.00058(18) 0.00116(16)
N1 0.0208(7) 0.0213(7) 0.0244(7) 0.0015(6) 0.0011(6) -0.0003(6)
C8 0.0205(8) 0.0254(9) 0.0237(9) 0.0011(7) 0.0028(6) -0.0019(7)
C7 0.0250(9) 0.0337(10) 0.0289(10) 0.0067(8) -0.0010(8) -0.0024(7)
C9 0.0191(8) 0.0234(8) 0.0235(8) 0.0000(7) 0.0024(6) -0.0040(6)
C5 0.0292(9) 0.0403(11) 0.0275(9) -0.0093(8) 0.0039(7) -0.0100(8)
C4 0.0205(8) 0.0292(9) 0.0295(9) -0.0056(8) 0.0048(7) -0.0066(7)
C1 0.0242(8) 0.0225(9) 0.0321(9) 0.0034(7) 0.0006(7) -0.0011(7)
C2 0.0277(9) 0.0197(9) 0.0450(11) -0.0001(8) 0.0033(8) 0.0009(7)
C6 0.0284(9) 0.0488(12) 0.0236(9) 0.0025(8) -0.0012(7) -0.0098(9)
C3 0.0269(9) 0.0245(9) 0.0406(11) -0.0096(8) 0.0068(8) -0.0039(7)

loop_
_atom_type_symbol
_atom_type_description
_atom_type_scat_dispersion_real
_atom_type_scat_dispersion_imag
_atom_type_scat_source
C C 0.0033 0.0016 'International Tables Vol C Tables 4.2.6.8 and 6.1.1.4'
H H 0.0000 0.0000 'International Tables Vol C Tables 4.2.6.8 and 6.1.1.4'
Co Co 0.3494 0.9721 'International Tables Vol C Tables 4.2.6.8 and 6.1.1.4'
N N 0.0061 0.0033 'International Tables Vol C Tables 4.2.6.8 and 6.1.1.4'
S S 0.1246 0.1234 'International Tables Vol C Tables 4.2.6.8 and 6.1.1.4'

loop_
_geom_angle_atom_site_label_1
_geom_angle_atom_site_label_2
_geom_angle_atom_site_label_3
_geom_angle
_geom_angle_site_symmetry_1
_geom_angle_site_symmetry_3
_geom_angle_publ_flag
N1 Co1 N1 180.00(8) . 3_766 ?
N1 Co1 S1 83.18(4) . . ?
N1 Co1 S1 96.82(4) 3_766 . ?
N1 Co1 S1 96.82(4) . 3_766 ?
N1 Co1 S1 83.18(4) 3_766 3_766 ?
S1 Co1 S1 180.0 . 3_766 ?
N1 Co1 S1 90.98(4) . 1_655 ?
N1 Co1 S1 89.02(4) 3_766 1_655 ?
S1 Co1 S1 93.758(16) . 1_655 ?
S1 Co1 S1 86.243(16) 3_766 1_655 ?
N1 Co1 S1 89.02(4) . 3_666 ?
N1 Co1 S1 90.98(4) 3_766 3_666 ?
S1 Co1 S1 86.242(16) . 3_666 ?
S1 Co1 S1 93.757(16) 3_766 3_666 ?
S1 Co1 S1 180.0 1_655 3_666 ?
C8 S1 Co1 95.90(6) . . ?
C8 S1 Co1 107.62(6) . 1_455 ?
Co1 S1 Co1 93.758(16) . 1_455 ?
C1 N1 C9 118.30(16) . . ?
C1 N1 Co1 123.73(12) . . ?
C9 N1 Co1 117.30(12) . . ?
C7 C8 C9 118.11(17) . . ?
C7 C8 S1 122.31(15) . . ?
C9 C8 S1 119.51(14) . . ?
C8 C7 C6 121.08(19) . . ?
N1 C9 C4 121.13(16) . . ?
N1 C9 C8 118.33(16) . . ?
C4 C9 C8 120.54(16) . . ?
C6 C5 C4 120.00(18) . . ?
C3 C4 C9 118.25(17) . . ?
C3 C4 C5 122.85(18) . . ?
C9 C4 C5 118.89(18) . . ?
N1 C1 C2 123.51(18) . . ?
C3 C2 C1 119.13(18) . . ?
C5 C6 C7 121.25(19) . . ?
C2 C3 C4 119.46(18) . . ?

loop_
_geom_bond_atom_site_label_1
_geom_bond_atom_site_label_2
_geom_bond_distance
_geom_bond_site_symmetry_2
_geom_bond_publ_flag
Co1 N1 2.0772(15) . ?
Co1 N1 2.0772(15) 3_766 ?
Co1 S1 2.3707(5) . ?
Co1 S1 2.3707(5) 3_766 ?
Co1 S1 2.6881(5) 1_655 ?
Co1 S1 2.6881(5) 3_666 ?
S1 C8 1.7499(19) . ?
S1 Co1 2.6881(5) 1_455 ?
N1 C1 1.323(2) . ?
N1 C9 1.378(2) . ?
C8 C7 1.387(3) . ?
C8 C9 1.425(3) . ?
C7 C6 1.402(3) . ?
C9 C4 1.416(3) . ?
C5 C6 1.363(3) . ?
C5 C4 1.416(3) . ?
C4 C3 1.408(3) . ?
C1 C2 1.400(3) . ?
C2 C3 1.364(3) . ?
